data_4302546
loop_
_publ_author_name
'Vadapalli Chandrasekhar'
'Tapas Senapati'
'E. Carolina Sa\~nudo'
'R. Cl\'erac'

_publ_contact_author_address
;Head, Department of Chemistry
Indian Institute of Technology Kanpur
Kanpur 208016
Uttarpradesh
India
;
_publ_contact_author_email vc@iitk.ac.in
_publ_contact_author_fax '+91-512-259 7436'
_publ_contact_author_name 'Prof. V. Chandrasekhar'
_publ_contact_author_phone '+91-512-259 7259'
_publ_section_title
;
Tri-, Tetra-, and Hexanuclear Copper(II) Phosphonates Containing N-Donor
Chelating Ligands: Synthesis, Structure, Magnetic Properties, and Nuclease
Activity
;
_journal_name_full 'Inorganic Chemistry'
_journal_page_first 6192
_journal_page_last 6204
_journal_paper_doi 10.1021/ic900522u
_journal_volume 48
_journal_year 2009
_chemical_formula_moiety 'C41 H48 Cl2 Cu3 N6 O16 P2'
_chemical_formula_sum 'C41 H48 Cl2 Cu3 N6 O16 P2'
_chemical_formula_weight 1204.31
_chemical_melting_point 290
_chemical_name_common copperphosphonate
_chemical_name_systematic
; 
 ? 
;
_space_group_IT_number 14
_symmetry_cell_setting monoclinic
_symmetry_space_group_name_Hall '-P 2yn'
_symmetry_space_group_name_H-M 'P 1 21/n 1'
_atom_sites_solution_hydrogens geom
_atom_sites_solution_primary direct
_atom_sites_solution_secondary difmap
_audit_creation_method SHELXL-97
_cell_angle_alpha 90.000(5)
_cell_angle_beta 101.683(5)
_cell_angle_gamma 90.000(5)
_cell_formula_units_Z 4
_cell_length_a 11.277(5)
_cell_length_b 21.956(5)
_cell_length_c 19.038(5)
_cell_measurement_reflns_used 3998
_cell_measurement_temperature 293(2)
_cell_measurement_theta_max 26.51
_cell_measurement_theta_min 2.15
_cell_volume 4616(3)
_computing_cell_refinement 'Bruker SMART'
_computing_data_collection 'Bruker SMART'
_computing_data_reduction 'Bruker SAINT'
_computing_molecular_graphics 'Bruker SHELXTL'
_computing_publication_material 'Bruker SHELXTL'
_computing_structure_refinement 'Bruker SHELXTL'
_computing_structure_solution 'Bruker SHELXTL'
_diffrn_ambient_temperature 293(2)
_diffrn_measured_fraction_theta_full 0.999
_diffrn_measured_fraction_theta_max 0.999
_diffrn_measurement_device_type 'CCD area detector'
_diffrn_measurement_method 'omega scans'
_diffrn_radiation_monochromator graphite
_diffrn_radiation_source 'fine-focus sealed tube'
_diffrn_radiation_type MoK\a
_diffrn_radiation_wavelength 0.71069
_diffrn_reflns_av_R_equivalents 0.0553
_diffrn_reflns_av_sigmaI/netI 0.0685
_diffrn_reflns_limit_h_max 10
_diffrn_reflns_limit_h_min -13
_diffrn_reflns_limit_k_max 20
_diffrn_reflns_limit_k_min -27
_diffrn_reflns_limit_l_max 23
_diffrn_reflns_limit_l_min -21
_diffrn_reflns_number 25937
_diffrn_reflns_theta_full 26.00
_diffrn_reflns_theta_max 26.00
_diffrn_reflns_theta_min 2.06
_exptl_absorpt_coefficient_mu 1.634
_exptl_absorpt_correction_T_max 0.8873
_exptl_absorpt_correction_T_min 0.8035
_exptl_absorpt_correction_type empirical
_exptl_absorpt_process_details SADABS
_exptl_crystal_colour blue
_exptl_crystal_density_diffrn 1.733
_exptl_crystal_density_method 'not measured'
_exptl_crystal_description block
_exptl_crystal_F_000 2460
_exptl_crystal_size_max 0.14
_exptl_crystal_size_mid 0.10
_exptl_crystal_size_min 0.08
_refine_diff_density_max 1.390
_refine_diff_density_min -0.957
_refine_diff_density_rms 0.111
_refine_ls_extinction_method none
_refine_ls_goodness_of_fit_ref 1.055
_refine_ls_hydrogen_treatment mixed
_refine_ls_matrix_type full
_refine_ls_number_parameters 641
_refine_ls_number_reflns 9068
_refine_ls_number_restraints 0
_refine_ls_restrained_S_all 1.055
_refine_ls_R_factor_all 0.0665
_refine_ls_R_factor_gt 0.0492
_refine_ls_shift/su_max 0.001
_refine_ls_shift/su_mean 0.000
_refine_ls_structure_factor_coef Fsqd
_refine_ls_weighting_details 'calc w=1/[\s^2^(Fo^2^)+(0.0576P)^2^+0.3575P] where P=(Fo^2^+2Fc^2^)/3'
_refine_ls_weighting_scheme calc
_refine_ls_wR_factor_gt 0.1140
_refine_ls_wR_factor_ref 0.1215
_reflns_number_gt 7064
_reflns_number_total 9068
_reflns_threshold_expression >2sigma(I)
_cod_data_source_file ic900522u_si_001_1.cif
_cod_data_source_block Complex-2
_cod_depositor_comments
;
The following automatic conversions were performed:
'_symmetry_cell_setting' value 'Monoclinic' changed to 'monoclinic'
according to '/home/saulius/struct/CIF-dictionaries/cif_core.dic'
dictionary named 'cif_core.dic' version 2.4.1 from 2010-06-29.

Automatic conversion script
Id: cif_fix_enum 1527 2010-12-29 10:47:43Z saulius 
;
_cod_original_sg_symbol_H-M 'P 1 21/n 1 '
_cod_database_code 4302546

loop_
_symmetry_equiv_pos_as_xyz
'x, y, z'
'-x+1/2, y+1/2, -z+1/2'
'-x, -y, -z'
'x-1/2, -y-1/2, z-1/2'

loop_
_atom_site_label
_atom_site_type_symbol
_atom_site_fract_x
_atom_site_fract_y
_atom_site_fract_z
_atom_site_U_iso_or_equiv
_atom_site_adp_type
_atom_site_occupancy
_atom_site_symmetry_multiplicity
_atom_site_calc_flag
_atom_site_refinement_flags
_atom_site_disorder_assembly
_atom_site_disorder_group
Cu1 Cu 0.73144(4) 0.24895(2) 0.96182(2) 0.01254(13) Uani 1 1 d . . .
Cu2 Cu 0.63289(4) 0.23188(2) 0.71015(2) 0.01308(13) Uani 1 1 d . . .
Cu3 Cu 0.93911(5) 0.27055(2) 0.76351(2) 0.01247(13) Uani 1 1 d . . .
Cl1 Cl 0.27409(9) 0.42332(4) 0.88955(5) 0.0167(2) Uani 1 1 d . . .
Cl2 Cl 0.20473(11) 0.59132(5) 0.63813(6) 0.0266(3) Uani 1 1 d . . .
P1 P 0.75890(10) 0.33230(5) 0.82595(5) 0.0117(2) Uani 1 1 d . . .
P2 P 0.79840(10) 0.16815(5) 0.83668(5) 0.0127(2) Uani 1 1 d . . .
O1 O 0.7063(3) 0.31115(12) 0.88925(13) 0.0155(6) Uani 1 1 d . . .
O2 O 0.6949(3) 0.30585(11) 0.75307(14) 0.0177(6) Uani 1 1 d . . .
O3 O 0.8952(2) 0.32137(11) 0.83812(13) 0.0136(6) Uani 1 1 d . . .
O4 O 0.8075(2) 0.18719(12) 0.91441(13) 0.0140(6) Uani 1 1 d . . .
O5 O 0.6718(3) 0.18177(12) 0.79226(14) 0.0192(7) Uani 1 1 d . . .
O6 O 0.8990(3) 0.19373(12) 0.80250(14) 0.0179(6) Uani 1 1 d . . .
O7 O 0.5423(3) 0.20928(15) 0.91345(17) 0.0232(7) Uani 1 1 d . . .
O8 O 1.1376(3) 0.25890(14) 0.80993(17) 0.0206(7) Uani 1 1 d . . .
H8 H 1.1647 0.2906 0.8297 0.031 Uiso 1 1 calc R . .
O9 O 0.2668(3) 0.46816(12) 0.83427(15) 0.0267(8) Uani 1 1 d . . .
O10 O 0.2797(3) 0.36320(12) 0.85850(15) 0.0231(7) Uani 1 1 d . . .
O11 O 0.3795(3) 0.43277(13) 0.94437(15) 0.0279(8) Uani 1 1 d . . .
O12 O 0.1676(3) 0.42671(14) 0.92062(17) 0.0325(8) Uani 1 1 d . . .
O13 O 0.1111(5) 0.59661(19) 0.6750(3) 0.0802(16) Uani 1 1 d . . .
O14 O 0.2797(5) 0.6417(2) 0.6511(4) 0.141(3) Uani 1 1 d . . .
O15 O 0.1700(7) 0.5866(4) 0.5682(3) 0.157(3) Uani 1 1 d . . .
O16 O 0.2690(4) 0.5380(2) 0.6615(4) 0.110(2) Uani 1 1 d . . .
N1 N 0.6886(3) 0.30954(14) 1.03258(16) 0.0132(7) Uani 1 1 d . . .
N2 N 0.7732(3) 0.19959(15) 1.05318(16) 0.0146(7) Uani 1 1 d . . .
N3 N 0.5448(3) 0.16336(14) 0.65410(16) 0.0130(7) Uani 1 1 d . . .
N4 N 0.6096(3) 0.26791(14) 0.61222(16) 0.0130(7) Uani 1 1 d . . .
N5 N 0.9182(3) 0.23481(14) 0.66432(16) 0.0132(7) Uani 1 1 d . . .
N6 N 0.9788(3) 0.34434(14) 0.70953(16) 0.0129(7) Uani 1 1 d . . .
C1 C 0.6451(4) 0.36572(18) 1.0168(2) 0.0175(9) Uani 1 1 d . . .
H1 H 0.6230 0.3771 0.9689 0.021 Uiso 1 1 calc R . .
C2 C 0.6317(4) 0.40737(19) 1.0687(2) 0.0197(10) Uani 1 1 d . . .
H2 H 0.6018 0.4462 1.0561 0.024 Uiso 1 1 calc R . .
C3 C 0.6636(4) 0.39047(19) 1.1400(2) 0.0208(10) Uani 1 1 d . . .
H3 H 0.6568 0.4181 1.1760 0.025 Uiso 1 1 calc R . .
C4 C 0.7060(4) 0.33186(19) 1.1575(2) 0.0207(10) Uani 1 1 d . . .
H4 H 0.7268 0.3195 1.2051 0.025 Uiso 1 1 calc R . .
C5 C 0.7168(4) 0.29205(18) 1.1023(2) 0.0155(9) Uani 1 1 d . . .
C6 C 0.7598(4) 0.22865(19) 1.1137(2) 0.0162(9) Uani 1 1 d . . .
C7 C 0.7808(4) 0.1990(2) 1.1796(2) 0.0223(10) Uani 1 1 d . . .
H7 H 0.7717 0.2196 1.2209 0.027 Uiso 1 1 calc R . .
C8 C 0.8153(4) 0.1388(2) 1.1829(2) 0.0232(10) Uani 1 1 d . . .
H8A H 0.8284 0.1180 1.2264 0.028 Uiso 1 1 calc R . .
C9 C 0.8303(4) 0.1093(2) 1.1211(2) 0.0235(10) Uani 1 1 d . . .
H9 H 0.8541 0.0687 1.1224 0.028 Uiso 1 1 calc R . .
C10 C 0.8093(4) 0.14127(19) 1.0579(2) 0.0199(10) Uani 1 1 d . . .
H10 H 0.8206 0.1216 1.0164 0.024 Uiso 1 1 calc R . .
C11 C 0.5108(4) 0.11154(18) 0.6821(2) 0.0174(9) Uani 1 1 d . . .
H11 H 0.5222 0.1078 0.7317 0.021 Uiso 1 1 calc R . .
C12 C 0.4599(4) 0.06430(19) 0.6399(2) 0.0190(9) Uani 1 1 d . . .
H12 H 0.4337 0.0297 0.6604 0.023 Uiso 1 1 calc R . .
C13 C 0.4476(4) 0.06839(18) 0.5658(2) 0.0187(9) Uani 1 1 d . . .
H13 H 0.4168 0.0359 0.5364 0.022 Uiso 1 1 calc R . .
C14 C 0.4820(4) 0.12170(18) 0.5366(2) 0.0182(9) Uani 1 1 d . . .
H14 H 0.4738 0.1257 0.4872 0.022 Uiso 1 1 calc R . .
C15 C 0.5287(4) 0.16903(17) 0.5819(2) 0.0131(8) Uani 1 1 d . . .
C16 C 0.5630(3) 0.22947(16) 0.5579(2) 0.0111(8) Uani 1 1 d . . .
C17 C 0.5469(4) 0.24659(18) 0.4868(2) 0.0151(9) Uani 1 1 d . . .
H17 H 0.5139 0.2196 0.4504 0.018 Uiso 1 1 calc R . .
C18 C 0.5809(4) 0.30476(18) 0.4709(2) 0.0167(9) Uani 1 1 d . . .
H18 H 0.5704 0.3175 0.4234 0.020 Uiso 1 1 calc R . .
C19 C 0.6304(4) 0.34384(17) 0.5261(2) 0.0163(9) Uani 1 1 d . . .
H19 H 0.6554 0.3827 0.5161 0.020 Uiso 1 1 calc R . .
C20 C 0.6423(4) 0.32447(17) 0.5962(2) 0.0158(9) Uani 1 1 d . . .
H20 H 0.6737 0.3511 0.6333 0.019 Uiso 1 1 calc R . .
C21 C 0.8844(4) 0.17764(17) 0.6461(2) 0.0150(9) Uani 1 1 d . . .
H21 H 0.8807 0.1496 0.6822 0.018 Uiso 1 1 calc R . .
C22 C 0.8549(4) 0.15898(18) 0.5761(2) 0.0200(10) Uani 1 1 d . . .
H22 H 0.8316 0.1189 0.5649 0.024 Uiso 1 1 calc R . .
C23 C 0.8604(4) 0.20057(19) 0.5223(2) 0.0242(11) Uani 1 1 d . . .
H23 H 0.8398 0.1888 0.4745 0.029 Uiso 1 1 calc R . .
C24 C 0.8964(4) 0.25950(18) 0.5401(2) 0.0180(9) Uani 1 1 d . . .
H24 H 0.9010 0.2880 0.5046 0.022 Uiso 1 1 calc R . .
C25 C 0.9256(4) 0.27545(17) 0.6121(2) 0.0120(8) Uani 1 1 d . . .
C26 C 0.9665(4) 0.33669(17) 0.6379(2) 0.0131(8) Uani 1 1 d . . .
C27 C 0.9923(4) 0.38286(18) 0.5935(2) 0.0164(9) Uani 1 1 d . . .
H27 H 0.9820 0.3769 0.5443 0.020 Uiso 1 1 calc R . .
C28 C 1.0337(4) 0.43808(18) 0.6245(2) 0.0191(9) Uani 1 1 d . . .
H28 H 1.0518 0.4698 0.5961 0.023 Uiso 1 1 calc R . .
C29 C 1.0481(4) 0.44568(18) 0.6983(2) 0.0184(9) Uani 1 1 d . . .
H29 H 1.0770 0.4822 0.7201 0.022 Uiso 1 1 calc R . .
C30 C 1.0184(4) 0.39761(17) 0.7387(2) 0.0137(9) Uani 1 1 d . . .
H30 H 1.0263 0.4027 0.7879 0.016 Uiso 1 1 calc R . .
C31 C 0.7330(4) 0.41318(17) 0.8173(2) 0.0132(9) Uani 1 1 d . . .
H31 H 0.7599 0.4272 0.7742 0.016 Uiso 1 1 calc R . .
C32 C 0.8016(4) 0.44965(17) 0.8816(2) 0.0187(9) Uani 1 1 d . . .
H32A H 0.7950 0.4303 0.9264 0.022 Uiso 1 1 calc R . .
H32B H 0.8866 0.4535 0.8797 0.022 Uiso 1 1 calc R . .
C33 C 0.7400(4) 0.51113(19) 0.8742(2) 0.0295(11) Uani 1 1 d . . .
H33A H 0.7694 0.5363 0.8395 0.035 Uiso 1 1 calc R . .
H33B H 0.7537 0.5323 0.9199 0.035 Uiso 1 1 calc R . .
C34 C 0.6073(5) 0.4962(2) 0.8488(3) 0.0362(13) Uani 1 1 d . . .
H34A H 0.5683 0.5269 0.8153 0.043 Uiso 1 1 calc R . .
H34B H 0.5668 0.4948 0.8891 0.043 Uiso 1 1 calc R . .
C35 C 0.6006(4) 0.43344(18) 0.8118(2) 0.0190(9) Uani 1 1 d . . .
H35A H 0.5573 0.4045 0.8358 0.023 Uiso 1 1 calc R . .
H35B H 0.5595 0.4366 0.7620 0.023 Uiso 1 1 calc R . .
C36 C 0.8153(4) 0.08635(17) 0.8368(2) 0.0174(9) Uani 1 1 d . . .
H36 H 0.8131 0.0736 0.7872 0.021 Uiso 1 1 calc R . .
C37 C 0.9332(4) 0.06156(18) 0.8829(2) 0.0189(9) Uani 1 1 d . . .
H37A H 1.0000 0.0650 0.8581 0.023 Uiso 1 1 calc R . .
H37B H 0.9539 0.0831 0.9283 0.023 Uiso 1 1 calc R . .
C38 C 0.9031(4) -0.00464(18) 0.8942(2) 0.0215(10) Uani 1 1 d . . .
H38A H 0.9073 -0.0288 0.8520 0.026 Uiso 1 1 calc R . .
H38B H 0.9584 -0.0217 0.9352 0.026 Uiso 1 1 calc R . .
C39 C 0.7751(4) -0.0030(2) 0.9072(3) 0.0350(12) Uani 1 1 d . . .
H39A H 0.7757 0.0024 0.9578 0.042 Uiso 1 1 calc R . .
H39B H 0.7329 -0.0405 0.8911 0.042 Uiso 1 1 calc R . .
C40 C 0.7132(4) 0.05153(19) 0.8636(3) 0.0282(11) Uani 1 1 d . . .
H40A H 0.6748 0.0777 0.8935 0.034 Uiso 1 1 calc R . .
H40B H 0.6522 0.0376 0.8234 0.034 Uiso 1 1 calc R . .
C41 C 0.4619(5) 0.2475(2) 0.8661(3) 0.0380(13) Uani 1 1 d . . .
H41A H 0.4580 0.2867 0.8880 0.057 Uiso 1 1 calc R . .
H41B H 0.3826 0.2295 0.8560 0.057 Uiso 1 1 calc R . .
H41C H 0.4905 0.2523 0.8222 0.057 Uiso 1 1 calc R . .
H8B H 1.157(5) 0.228(2) 0.830(3) 0.032(16) Uiso 1 1 d . . .
H7A H 0.557(6) 0.181(3) 0.894(3) 0.06(2) Uiso 1 1 d . . .

loop_
_atom_site_aniso_label
_atom_site_aniso_U_11
_atom_site_aniso_U_22
_atom_site_aniso_U_33
_atom_site_aniso_U_23
_atom_site_aniso_U_13
_atom_site_aniso_U_12
Cu1 0.0151(3) 0.0132(3) 0.0098(2) 0.00160(19) 0.0038(2) 0.0011(2)
Cu2 0.0155(3) 0.0121(3) 0.0103(2) -0.00041(18) -0.0006(2) -0.0005(2)
Cu3 0.0178(3) 0.0101(3) 0.0103(2) 0.00019(18) 0.0049(2) -0.0011(2)
Cl1 0.0201(6) 0.0127(5) 0.0157(5) 0.0009(4) -0.0001(4) 0.0011(4)
Cl2 0.0348(7) 0.0182(6) 0.0316(6) -0.0027(5) 0.0182(5) -0.0044(5)
P1 0.0154(6) 0.0103(5) 0.0090(5) 0.0002(4) 0.0018(4) 0.0000(4)
P2 0.0180(6) 0.0101(5) 0.0094(5) 0.0003(4) 0.0015(4) -0.0015(4)
O1 0.0226(17) 0.0131(15) 0.0122(14) 0.0042(11) 0.0069(12) 0.0028(12)
O2 0.0267(18) 0.0103(14) 0.0149(14) -0.0017(11) 0.0014(13) -0.0033(12)
O3 0.0180(16) 0.0115(14) 0.0127(14) -0.0009(11) 0.0061(12) 0.0019(12)
O4 0.0162(16) 0.0155(15) 0.0100(13) 0.0015(11) 0.0018(11) 0.0041(12)
O5 0.0257(18) 0.0135(15) 0.0147(14) 0.0030(11) -0.0049(13) -0.0041(13)
O6 0.0293(18) 0.0104(15) 0.0161(14) 0.0008(11) 0.0095(13) 0.0003(12)
O7 0.0209(18) 0.0235(19) 0.0240(17) -0.0010(14) 0.0017(14) 0.0023(15)
O8 0.0207(17) 0.0157(17) 0.0255(17) 0.0025(14) 0.0049(14) -0.0005(14)
O9 0.041(2) 0.0145(16) 0.0204(16) 0.0062(12) -0.0043(14) -0.0010(14)
O10 0.0332(19) 0.0142(15) 0.0207(16) -0.0015(12) 0.0027(14) 0.0022(13)
O11 0.0307(19) 0.0261(18) 0.0212(16) 0.0023(13) -0.0082(14) -0.0057(14)
O12 0.030(2) 0.036(2) 0.0347(19) -0.0079(15) 0.0130(16) 0.0034(16)
O13 0.100(4) 0.052(3) 0.115(4) 0.001(3) 0.085(3) -0.011(3)
O14 0.122(5) 0.036(3) 0.316(9) -0.072(4) 0.167(6) -0.051(3)
O15 0.144(7) 0.292(10) 0.028(3) 0.001(4) 0.003(3) -0.043(6)
O16 0.053(3) 0.050(3) 0.235(7) 0.041(4) 0.044(4) 0.010(3)
N1 0.0098(18) 0.0155(18) 0.0145(17) 0.0014(14) 0.0029(14) -0.0008(14)
N2 0.018(2) 0.0167(19) 0.0099(16) 0.0038(13) 0.0053(14) 0.0017(15)
N3 0.0114(18) 0.0150(18) 0.0121(17) -0.0008(13) 0.0012(14) 0.0002(14)
N4 0.0127(18) 0.0121(17) 0.0132(17) -0.0016(13) 0.0005(14) 0.0020(14)
N5 0.0161(19) 0.0136(18) 0.0106(16) 0.0020(13) 0.0045(14) 0.0008(14)
N6 0.0114(18) 0.0149(18) 0.0128(17) 0.0005(13) 0.0034(14) -0.0003(14)
C1 0.018(2) 0.019(2) 0.017(2) 0.0019(17) 0.0045(18) -0.0015(18)
C2 0.019(2) 0.012(2) 0.028(2) -0.0043(17) 0.0053(19) -0.0040(18)
C3 0.021(2) 0.021(2) 0.022(2) -0.0108(18) 0.0092(19) -0.0053(19)
C4 0.021(2) 0.028(3) 0.014(2) -0.0035(18) 0.0057(18) -0.004(2)
C5 0.014(2) 0.021(2) 0.011(2) -0.0026(16) 0.0031(17) -0.0004(18)
C6 0.012(2) 0.021(2) 0.016(2) -0.0001(17) 0.0047(17) -0.0004(18)
C7 0.024(3) 0.031(3) 0.015(2) 0.0007(18) 0.0094(19) 0.004(2)
C8 0.027(3) 0.028(3) 0.016(2) 0.0126(18) 0.0078(19) 0.008(2)
C9 0.028(3) 0.024(2) 0.020(2) 0.0062(18) 0.009(2) 0.011(2)
C10 0.025(3) 0.021(2) 0.017(2) 0.0023(17) 0.0106(19) 0.0077(19)
C11 0.017(2) 0.021(2) 0.013(2) 0.0004(17) 0.0020(17) 0.0005(18)
C12 0.018(2) 0.019(2) 0.019(2) 0.0032(17) 0.0007(18) -0.0043(18)
C13 0.021(2) 0.014(2) 0.018(2) -0.0043(17) -0.0047(18) -0.0038(18)
C14 0.017(2) 0.021(2) 0.014(2) -0.0018(17) -0.0018(17) 0.0000(18)
C15 0.012(2) 0.014(2) 0.012(2) 0.0021(16) 0.0012(16) 0.0024(17)
C16 0.010(2) 0.0070(19) 0.017(2) -0.0017(15) 0.0040(16) 0.0005(16)
C17 0.019(2) 0.016(2) 0.0094(19) -0.0038(16) 0.0009(17) 0.0001(17)
C18 0.021(2) 0.016(2) 0.014(2) 0.0046(16) 0.0034(18) 0.0036(18)
C19 0.023(2) 0.007(2) 0.019(2) 0.0014(16) 0.0047(18) 0.0007(17)
C20 0.015(2) 0.012(2) 0.019(2) -0.0005(16) -0.0011(17) 0.0024(17)
C21 0.020(2) 0.009(2) 0.017(2) 0.0001(16) 0.0077(18) 0.0000(17)
C22 0.027(3) 0.012(2) 0.022(2) -0.0026(17) 0.0070(19) -0.0019(19)
C23 0.040(3) 0.023(2) 0.010(2) -0.0073(17) 0.006(2) -0.003(2)
C24 0.025(2) 0.016(2) 0.013(2) 0.0015(16) 0.0061(18) 0.0002(18)
C25 0.012(2) 0.009(2) 0.015(2) 0.0018(16) 0.0036(16) 0.0026(16)
C26 0.013(2) 0.012(2) 0.014(2) -0.0029(15) 0.0008(16) 0.0023(16)
C27 0.017(2) 0.017(2) 0.014(2) -0.0008(16) 0.0018(17) -0.0009(18)
C28 0.020(2) 0.017(2) 0.021(2) 0.0029(17) 0.0060(19) -0.0043(18)
C29 0.022(2) 0.011(2) 0.022(2) -0.0026(17) 0.0029(19) -0.0050(18)
C30 0.016(2) 0.015(2) 0.0098(19) -0.0028(16) 0.0015(16) -0.0015(17)
C31 0.017(2) 0.012(2) 0.0107(19) -0.0005(15) 0.0021(17) -0.0012(17)
C32 0.024(2) 0.013(2) 0.017(2) -0.0028(17) -0.0002(18) -0.0009(18)
C33 0.036(3) 0.015(2) 0.035(3) -0.004(2) 0.002(2) 0.004(2)
C34 0.031(3) 0.019(3) 0.064(4) 0.000(2) 0.021(3) 0.005(2)
C35 0.018(2) 0.020(2) 0.018(2) 0.0063(17) 0.0026(18) 0.0044(19)
C36 0.024(2) 0.013(2) 0.014(2) -0.0005(16) 0.0012(18) -0.0027(18)
C37 0.018(2) 0.013(2) 0.026(2) -0.0020(18) 0.0072(19) -0.0009(18)
C38 0.023(3) 0.016(2) 0.025(2) 0.0003(18) 0.0037(19) 0.0020(19)
C39 0.027(3) 0.023(3) 0.054(3) 0.020(2) 0.006(2) -0.003(2)
C40 0.022(3) 0.014(2) 0.044(3) 0.012(2) -0.004(2) -0.0038(19)
C41 0.022(3) 0.039(3) 0.051(3) 0.010(2) 0.003(2) 0.005(2)

loop_
_atom_type_symbol
_atom_type_description
_atom_type_scat_dispersion_real
_atom_type_scat_dispersion_imag
_atom_type_scat_source
C C 0.0033 0.0016 'International Tables Vol C Tables 4.2.6.8 and 6.1.1.4'
H H 0.0000 0.0000 'International Tables Vol C Tables 4.2.6.8 and 6.1.1.4'
N N 0.0061 0.0033 'International Tables Vol C Tables 4.2.6.8 and 6.1.1.4'
O O 0.0106 0.0060 'International Tables Vol C Tables 4.2.6.8 and 6.1.1.4'
P P 0.1023 0.0942 'International Tables Vol C Tables 4.2.6.8 and 6.1.1.4'
Cl Cl 0.1484 0.1585 'International Tables Vol C Tables 4.2.6.8 and 6.1.1.4'
Cu Cu 0.3201 1.2651 'International Tables Vol C Tables 4.2.6.8 and 6.1.1.4'

loop_
_geom_angle_atom_site_label_1
_geom_angle_atom_site_label_2
_geom_angle_atom_site_label_3
_geom_angle
_geom_angle_site_symmetry_1
_geom_angle_site_symmetry_3
_geom_angle_publ_flag
O1 Cu1 O4 100.27(11) . . ?
O1 Cu1 N1 89.48(12) . . ?
O4 Cu1 N1 165.09(12) . . ?
O1 Cu1 N2 166.80(13) . . ?
O4 Cu1 N2 88.72(12) . . ?
N1 Cu1 N2 79.91(13) . . ?
O1 Cu1 O7 89.51(11) . . ?
O4 Cu1 O7 90.62(12) . . ?
N1 Cu1 O7 100.80(13) . . ?
N2 Cu1 O7 100.12(12) . . ?
O2 Cu2 O5 98.01(12) . . ?
O2 Cu2 N3 169.63(13) . . ?
O5 Cu2 N3 90.60(12) . . ?
O2 Cu2 N4 91.75(12) . . ?
O5 Cu2 N4 165.88(13) . . ?
N3 Cu2 N4 80.88(13) . . ?
O6 Cu3 O3 96.09(11) . . ?
O6 Cu3 N5 91.60(12) . . ?
O3 Cu3 N5 155.27(12) . . ?
O6 Cu3 N6 171.87(12) . . ?
O3 Cu3 N6 91.53(12) . . ?
N5 Cu3 N6 80.28(12) . . ?
O6 Cu3 O8 92.38(12) . . ?
O3 Cu3 O8 99.10(11) . . ?
N5 Cu3 O8 104.03(12) . . ?
N6 Cu3 O8 89.19(12) . . ?
O11 Cl1 O9 110.62(19) . . ?
O11 Cl1 O12 109.35(19) . . ?
O9 Cl1 O12 109.7(2) . . ?
O11 Cl1 O10 109.30(18) . . ?
O9 Cl1 O10 109.06(17) . . ?
O12 Cl1 O10 108.78(19) . . ?
O15 Cl2 O14 106.8(5) . . ?
O15 Cl2 O13 114.7(4) . . ?
O14 Cl2 O13 110.1(3) . . ?
O15 Cl2 O16 106.5(5) . . ?
O14 Cl2 O16 110.7(4) . . ?
O13 Cl2 O16 107.9(3) . . ?
O1 P1 O3 111.98(15) . . ?
O1 P1 O2 114.33(16) . . ?
O3 P1 O2 110.52(15) . . ?
O1 P1 C31 106.97(17) . . ?
O3 P1 C31 107.97(17) . . ?
O2 P1 C31 104.55(16) . . ?
O4 P2 O6 113.85(16) . . ?
O4 P2 O5 110.77(16) . . ?
O6 P2 O5 112.51(16) . . ?
O4 P2 C36 106.61(17) . . ?
O6 P2 C36 106.21(18) . . ?
O5 P2 C36 106.31(17) . . ?
P1 O1 Cu1 139.70(17) . . ?
P1 O2 Cu2 141.12(17) . . ?
P1 O3 Cu3 112.10(15) . . ?
P2 O4 Cu1 134.52(16) . . ?
P2 O5 Cu2 127.13(18) . . ?
P2 O6 Cu3 137.51(18) . . ?
C41 O7 Cu1 116.7(3) . . ?
C1 N1 C5 118.9(3) . . ?
C1 N1 Cu1 125.7(3) . . ?
C5 N1 Cu1 115.2(3) . . ?
C10 N2 C6 118.6(3) . . ?
C10 N2 Cu1 125.7(3) . . ?
C6 N2 Cu1 115.7(3) . . ?
C11 N3 C15 119.3(3) . . ?
C11 N3 Cu2 125.3(3) . . ?
C15 N3 Cu2 115.1(3) . . ?
C20 N4 C16 118.8(3) . . ?
C20 N4 Cu2 125.9(3) . . ?
C16 N4 Cu2 115.1(3) . . ?
C21 N5 C25 119.1(3) . . ?
C21 N5 Cu3 125.6(3) . . ?
C25 N5 Cu3 114.8(3) . . ?
C30 N6 C26 119.1(3) . . ?
C30 N6 Cu3 125.7(3) . . ?
C26 N6 Cu3 115.2(3) . . ?
N1 C1 C2 122.6(4) . . ?
C1 C2 C3 118.8(4) . . ?
C2 C3 C4 119.5(4) . . ?
C3 C4 C5 118.7(4) . . ?
N1 C5 C4 121.5(4) . . ?
N1 C5 C6 114.6(3) . . ?
C4 C5 C6 123.9(4) . . ?
N2 C6 C7 121.3(4) . . ?
N2 C6 C5 114.2(3) . . ?
C7 C6 C5 124.5(4) . . ?
C8 C7 C6 119.1(4) . . ?
C7 C8 C9 119.5(4) . . ?
C10 C9 C8 118.6(4) . . ?
N2 C10 C9 122.8(4) . . ?
N3 C11 C12 121.9(4) . . ?
C11 C12 C13 119.4(4) . . ?
C14 C13 C12 118.9(4) . . ?
C13 C14 C15 119.1(4) . . ?
N3 C15 C14 121.3(4) . . ?
N3 C15 C16 114.0(3) . . ?
C14 C15 C16 124.8(3) . . ?
N4 C16 C17 122.1(3) . . ?
N4 C16 C15 114.0(3) . . ?
C17 C16 C15 123.8(3) . . ?
C16 C17 C18 118.6(4) . . ?
C19 C18 C17 119.5(4) . . ?
C20 C19 C18 119.2(4) . . ?
N4 C20 C19 121.6(4) . . ?
N5 C21 C22 122.2(4) . . ?
C21 C22 C23 119.0(4) . . ?
C24 C23 C22 119.6(4) . . ?
C23 C24 C25 118.5(4) . . ?
N5 C25 C24 121.5(4) . . ?
N5 C25 C26 114.8(3) . . ?
C24 C25 C26 123.7(3) . . ?
N6 C26 C27 122.2(4) . . ?
N6 C26 C25 114.3(3) . . ?
C27 C26 C25 123.6(3) . . ?
C28 C27 C26 118.2(4) . . ?
C27 C28 C29 119.7(4) . . ?
C30 C29 C28 118.4(4) . . ?
N6 C30 C29 122.4(4) . . ?
C32 C31 C35 103.2(3) . . ?
C32 C31 P1 113.3(3) . . ?
C35 C31 P1 115.3(3) . . ?
C33 C32 C31 104.1(3) . . ?
C32 C33 C34 104.0(4) . . ?
C33 C34 C35 107.1(4) . . ?
C31 C35 C34 105.6(3) . . ?
C37 C36 C40 104.5(3) . . ?
C37 C36 P2 115.6(3) . . ?
C40 C36 P2 113.9(3) . . ?
C38 C37 C36 103.1(3) . . ?
C39 C38 C37 104.4(3) . . ?
C38 C39 C40 105.9(4) . . ?
C39 C40 C36 105.9(4) . . ?

loop_
_geom_bond_atom_site_label_1
_geom_bond_atom_site_label_2
_geom_bond_distance
_geom_bond_site_symmetry_2
_geom_bond_publ_flag
Cu1 O1 1.922(3) . ?
Cu1 O4 1.924(3) . ?
Cu1 N1 2.020(3) . ?
Cu1 N2 2.022(3) . ?
Cu1 O7 2.315(3) . ?
Cu2 O2 1.888(3) . ?
Cu2 O5 1.889(3) . ?
Cu2 N3 1.990(3) . ?
Cu2 N4 1.993(3) . ?
Cu3 O6 1.933(3) . ?
Cu3 O3 1.947(3) . ?
Cu3 N5 2.014(3) . ?
Cu3 N6 2.017(3) . ?
Cu3 O8 2.248(3) . ?
Cl1 O11 1.430(3) . ?
Cl1 O9 1.431(3) . ?
Cl1 O12 1.444(3) . ?
Cl1 O10 1.453(3) . ?
Cl2 O15 1.314(5) . ?
Cl2 O14 1.384(4) . ?
Cl2 O13 1.386(4) . ?
Cl2 O16 1.400(5) . ?
P1 O1 1.520(3) . ?
P1 O3 1.527(3) . ?
P1 O2 1.542(3) . ?
P1 C31 1.802(4) . ?
P2 O4 1.521(3) . ?
P2 O6 1.525(3) . ?
P2 O5 1.535(3) . ?
P2 C36 1.806(4) . ?
O7 C41 1.418(5) . ?
N1 C1 1.339(5) . ?
N1 C5 1.356(5) . ?
N2 C10 1.341(5) . ?
N2 C6 1.352(5) . ?
N3 C11 1.345(5) . ?
N3 C15 1.355(5) . ?
N4 C20 1.348(5) . ?
N4 C16 1.356(5) . ?
N5 C21 1.337(5) . ?
N5 C25 1.350(5) . ?
N6 C30 1.332(5) . ?
N6 C26 1.352(5) . ?
C1 C2 1.377(5) . ?
C2 C3 1.382(6) . ?
C3 C4 1.389(6) . ?
C4 C5 1.391(5) . ?
C5 C6 1.476(6) . ?
C6 C7 1.391(5) . ?
C7 C8 1.376(6) . ?
C8 C9 1.382(6) . ?
C9 C10 1.372(5) . ?
C11 C12 1.366(6) . ?
C12 C13 1.391(5) . ?
C13 C14 1.384(6) . ?
C14 C15 1.385(5) . ?
C15 C16 1.481(5) . ?
C16 C17 1.380(5) . ?
C17 C18 1.385(5) . ?
C18 C19 1.384(5) . ?
C19 C20 1.382(5) . ?
C21 C22 1.370(5) . ?
C22 C23 1.382(5) . ?
C23 C24 1.377(5) . ?
C24 C25 1.390(5) . ?
C25 C26 1.473(5) . ?
C26 C27 1.389(5) . ?
C27 C28 1.388(5) . ?
C28 C29 1.392(6) . ?
C29 C30 1.386(5) . ?
C31 C32 1.535(5) . ?
C31 C35 1.541(6) . ?
C32 C33 1.511(6) . ?
C33 C34 1.513(7) . ?
C34 C35 1.542(6) . ?
C36 C37 1.537(6) . ?
C36 C40 1.552(6) . ?
C37 C38 1.518(5) . ?
C38 C39 1.513(6) . ?
C39 C40 1.540(6) . ?
